data_7244213
loop_
_publ_author_name
'Shircliff, Anthony D.'
'Allbritton, Elisabeth M. A.'
'Davilla, Dustin J.'
'Gorbet, Michael-Joseph'
'Jones, Donald G.'
'Tresp, David S.'
'Allen, Michael B.'
'Shrestha, Alina'
'Burgess, Gwendolyn E.'
'Eze, John I.'
'Fernandez, Andrea T.'
'Ramirez, Daniel'
'Shoff, Kody J.'
'Crispin, Garet G.'
'Crone, Sarah B.'
'Flinn, Michael'
'Tran, Tien'
'Bryce, Darby S.'
'Bond, Abbagale L.'
'Shockey, Dylan W.'
'Oliver, Allen G.'
'Krause, Jeanette A.'
'Prior, Timothy J.'
'Hubin, Timothy J.'

_publ_section_title
;
 Expanding and quantifying the crystal chemistry of the flexible ligand
 15aneN5
;
_journal_issue 6
_journal_name_full CrystEngComm
_journal_page_first 1218
_journal_page_last 1236
_journal_paper_doi 10.1039/D1CE01534F
_journal_volume 24
_journal_year 2022
_chemical_formula_moiety '2(Cl), F6 P, C10 H28 N5'
_chemical_formula_sum 'C10 H28 Cl2 F6 N5 P'
_chemical_formula_weight 434.24
_space_group_crystal_system monoclinic
_space_group_IT_number 15
_space_group_name_Hall '-C 2yc'
_space_group_name_H-M_alt 'C 1 2/c 1'
_atom_sites_solution_hydrogens mixed
_audit_creation_date 2021-07-22
_audit_creation_method
;
Olex2 1.3
(compiled 2020.11.12 svn.r5f609507 for OlexSys, GUI svn.r6272)
;
_audit_update_record
;
2021-08-04 deposited with the CCDC.	2022-01-04 downloaded from the CCDC.
;
_cell_angle_alpha 90
_cell_angle_beta 110.806(4)
_cell_angle_gamma 90
_cell_formula_units_Z 4
_cell_length_a 18.619(2)
_cell_length_b 9.6164(8)
_cell_length_c 11.7011(10)
_cell_measurement_reflns_used 9552
_cell_measurement_temperature 150.0
_cell_measurement_theta_max 28.922
_cell_measurement_theta_min 2.5502
_cell_volume 1958.4(3)
_computing_cell_refinement 'Bruker SAINT v8.37A'
_computing_data_collection 'Bruker APEX3 v2016.1.0'
_computing_data_reduction 'Bruker SAINT v8.37A'
_computing_molecular_graphics 'Olex2 1.3 (Dolomanov et al., 2009)'
_computing_publication_material 'Olex2 1.3 (Dolomanov et al., 2009)'
_computing_structure_refinement 'SHELXL 2018/3 (Sheldrick, 2015)'
_computing_structure_solution 'SHELXT 2014/5 (Sheldrick, 2014)'
_diffrn_ambient_temperature 150.0
_diffrn_measured_fraction_theta_full 0.999
_diffrn_measured_fraction_theta_max 1.000
_diffrn_measurement_device_type 'Bruker PHOTON100 CMOS'
_diffrn_measurement_method 'omega-phi scans'
_diffrn_radiation_monochromator 'Si-<111> channel cut crystal'
_diffrn_radiation_type synchrotron
_diffrn_radiation_wavelength 0.7749
_diffrn_reflns_av_R_equivalents 0.0097
_diffrn_reflns_av_unetI/netI 0.0137
_diffrn_reflns_Laue_measured_fraction_full 0.999
_diffrn_reflns_Laue_measured_fraction_max 1.000
_diffrn_reflns_limit_h_max 21
_diffrn_reflns_limit_h_min -23
_diffrn_reflns_limit_k_max 12
_diffrn_reflns_limit_k_min -11
_diffrn_reflns_limit_l_max 14
_diffrn_reflns_limit_l_min 0
_diffrn_reflns_number 3870
_diffrn_reflns_point_group_measured_fraction_full 0.999
_diffrn_reflns_point_group_measured_fraction_max 1.000
_diffrn_reflns_theta_full 27.706
_diffrn_reflns_theta_max 28.940
_diffrn_reflns_theta_min 2.552
_diffrn_source synchrotron
_exptl_absorpt_coefficient_mu 0.592
_exptl_absorpt_correction_type none
_exptl_absorpt_process_details None
_exptl_crystal_colour colourless
_exptl_crystal_colour_primary colourless
_exptl_crystal_density_diffrn 1.473
_exptl_crystal_description plate
_exptl_crystal_F_000 904
_exptl_crystal_size_max 0.08
_exptl_crystal_size_mid 0.07
_exptl_crystal_size_min 0.01
_refine_diff_density_max 0.292
_refine_diff_density_min -0.235
_refine_diff_density_rms 0.039
_refine_ls_extinction_method none
_refine_ls_goodness_of_fit_ref 1.079
_refine_ls_hydrogen_treatment mixed
_refine_ls_matrix_type full
_refine_ls_number_parameters 127
_refine_ls_number_reflns 2002
_refine_ls_number_restraints 0
_refine_ls_restrained_S_all 1.079
_refine_ls_R_factor_all 0.0264
_refine_ls_R_factor_gt 0.0245
_refine_ls_shift/su_max 0.001
_refine_ls_shift/su_mean 0.000
_refine_ls_structure_factor_coef Fsqd
_refine_ls_weighting_details 'w=1/[\s^2^(Fo^2^)+(0.0335P)^2^+1.1773P] where P=(Fo^2^+2Fc^2^)/3'
_refine_ls_weighting_scheme calc
_refine_ls_wR_factor_gt 0.0652
_refine_ls_wR_factor_ref 0.0664
_reflns_Friedel_coverage 0.000
_reflns_number_gt 1882
_reflns_number_total 2002
_reflns_threshold_expression 'I > 2\s(I)'
_cod_data_source_file d1ce01534f2.cif
_cod_data_source_block dgj07b2
_cod_depositor_comments 'Adding full bibliography for 7244202--7244217.cif.'
_cod_original_cell_volume 1958.5(3)
_cod_database_code 7244213
_shelx_shelxl_version_number 2018/3
_shelx_space_group_comment
;
The symmetry employed for this shelxl refinement is uniquely defined
by the following loop, which should always be used as a source of
symmetry information in preference to the above space-group names.
They are only intended as comments.
;
_shelx_estimated_absorpt_t_max 0.994
_shelx_estimated_absorpt_t_min 0.954
_olex2_refinement_description
;
1.a Secondary CH2 refined with riding coordinates:
 C1(H1A,H1B), C2(H2A,H2B), C3(H3C,H3D), C4(H4A,H4B), C5(H5A,H5B)
;
_olex2_submission_special_instructions 'No special instructions were received'

loop_
_space_group_symop_operation_xyz
'x, y, z'
'-x, y, -z+1/2'
'x+1/2, y+1/2, z'
'-x+1/2, y+1/2, -z+1/2'
'-x, -y, -z'
'x, -y, z-1/2'
'-x+1/2, -y+1/2, -z'
'x+1/2, -y+1/2, z-1/2'

loop_
_atom_site_label
_atom_site_type_symbol
_atom_site_fract_x
_atom_site_fract_y
_atom_site_fract_z
_atom_site_U_iso_or_equiv
_atom_site_adp_type
_atom_site_occupancy
_atom_site_site_symmetry_order
_atom_site_calc_flag
_atom_site_refinement_flags_posn
_atom_site_refinement_flags_adp
_atom_site_refinement_flags_occupancy
_atom_site_disorder_assembly
_atom_site_disorder_group
Cl1 Cl 0.52670(2) 0.76060(3) 1.00740(3) 0.02967(10) Uani 1 1 d . . . . .
P1 P 0.250000 0.250000 0.500000 0.01919(11) Uani 1 2 d S . P . .
F1 F 0.29375(4) 0.28446(8) 0.64187(6) 0.02991(18) Uani 1 1 d . . . . .
F2 F 0.30394(5) 0.11796(9) 0.51190(7) 0.0432(2) Uani 1 1 d . . . . .
F3 F 0.19104(5) 0.15532(10) 0.53593(7) 0.0435(2) Uani 1 1 d . . . . .
N1 N 0.500000 0.59236(15) 0.750000 0.0235(3) Uani 1 2 d S T P . .
H1 H 0.4989(8) 0.6475(17) 0.6889(13) 0.031(4) Uiso 1 1 d . . . . .
N2 N 0.36580(6) 0.72428(12) 0.74156(9) 0.0264(2) Uani 1 1 d . . . . .
H2 H 0.3597(9) 0.6984(18) 0.8053(16) 0.038(4) Uiso 1 1 d . . . . .
N3 N 0.42255(6) 0.98872(11) 0.81636(9) 0.0220(2) Uani 1 1 d . . . . .
H3A H 0.4446(8) 0.9136(17) 0.8582(13) 0.029(4) Uiso 1 1 d . . . . .
H3B H 0.4343(8) 1.0649(17) 0.8708(14) 0.033(4) Uiso 1 1 d . . . . .
C1 C 0.42779(7) 0.50876(13) 0.71453(12) 0.0296(3) Uani 1 1 d . . . . .
H1A H 0.424345 0.460585 0.787183 0.035 Uiso 1 1 calc R U . . .
H1B H 0.427922 0.437605 0.653467 0.035 Uiso 1 1 calc R U . . .
C2 C 0.35933(7) 0.60516(13) 0.66082(12) 0.0293(3) Uani 1 1 d . . . . .
H2A H 0.357106 0.638171 0.579496 0.035 Uiso 1 1 calc R U . . .
H2B H 0.311284 0.553829 0.650148 0.035 Uiso 1 1 calc R U . . .
C3 C 0.31532(7) 0.83990(13) 0.68579(11) 0.0275(3) Uani 1 1 d . . . . .
H3C H 0.261401 0.813862 0.671686 0.033 Uiso 1 1 calc R U . . .
H3D H 0.319436 0.862446 0.605790 0.033 Uiso 1 1 calc R U . . .
C4 C 0.33747(7) 0.96593(13) 0.76902(11) 0.0270(3) Uani 1 1 d . . . . .
H4A H 0.311471 1.049356 0.723307 0.032 Uiso 1 1 calc R U . . .
H4B H 0.319829 0.952576 0.838737 0.032 Uiso 1 1 calc R U . . .
C5 C 0.45631(6) 1.01522(12) 0.72061(10) 0.0232(2) Uani 1 1 d . . . . .
H5A H 0.438383 1.106176 0.681166 0.028 Uiso 1 1 calc R U . . .
H5B H 0.439589 0.942077 0.657058 0.028 Uiso 1 1 calc R U . . .

loop_
_atom_site_aniso_label
_atom_site_aniso_U_11
_atom_site_aniso_U_22
_atom_site_aniso_U_33
_atom_site_aniso_U_23
_atom_site_aniso_U_13
_atom_site_aniso_U_12
Cl1 0.0439(2) 0.02236(16) 0.01911(16) -0.00078(10) 0.00672(13) 0.00467(12)
P1 0.0225(2) 0.0185(2) 0.0157(2) -0.00076(14) 0.00580(16) 0.00133(15)
F1 0.0380(4) 0.0296(4) 0.0173(4) -0.0032(3) 0.0039(3) -0.0008(3)
F2 0.0593(5) 0.0421(5) 0.0261(4) 0.0026(3) 0.0127(4) 0.0294(4)
F3 0.0476(5) 0.0537(5) 0.0326(4) -0.0041(4) 0.0186(4) -0.0238(4)
N1 0.0296(8) 0.0161(7) 0.0214(7) 0.000 0.0046(6) 0.000
N2 0.0314(6) 0.0249(5) 0.0214(5) 0.0043(4) 0.0077(4) -0.0018(4)
N3 0.0296(5) 0.0189(5) 0.0180(5) 0.0013(4) 0.0092(4) 0.0030(4)
C1 0.0339(7) 0.0199(6) 0.0305(6) -0.0002(5) 0.0060(5) -0.0070(5)
C2 0.0284(6) 0.0252(6) 0.0299(6) -0.0013(5) 0.0051(5) -0.0074(5)
C3 0.0245(6) 0.0307(6) 0.0264(6) 0.0049(5) 0.0078(5) -0.0007(5)
C4 0.0274(6) 0.0305(6) 0.0264(6) 0.0067(5) 0.0137(5) 0.0058(5)
C5 0.0275(6) 0.0253(6) 0.0175(5) 0.0023(4) 0.0086(5) 0.0002(5)

loop_
_atom_type_symbol
_atom_type_description
_atom_type_scat_dispersion_real
_atom_type_scat_dispersion_imag
_atom_type_scat_source
C C 0.0040 0.0020 'International Tables Vol C Tables 4.2.6.8 and 6.1.1.4'
H H 0.0000 0.0000 'International Tables Vol C Tables 4.2.6.8 and 6.1.1.4'
Cl Cl 0.1697 0.1896 'International Tables Vol C Tables 4.2.6.8 and 6.1.1.4'
F F 0.0211 0.0125 'International Tables Vol C Tables 4.2.6.8 and 6.1.1.4'
N N 0.0076 0.0040 'International Tables Vol C Tables 4.2.6.8 and 6.1.1.4'
P P 0.1183 0.1134 'International Tables Vol C Tables 4.2.6.8 and 6.1.1.4'

loop_
_geom_angle_atom_site_label_1
_geom_angle_atom_site_label_2
_geom_angle_atom_site_label_3
_geom_angle
_geom_angle_site_symmetry_1
_geom_angle_site_symmetry_3
_geom_angle_publ_flag
F1 P1 F1 180.00(3) 7_556 . ?
F2 P1 F1 89.91(4) . 7_556 ?
F2 P1 F1 90.09(4) . . ?
F2 P1 F1 89.91(4) 7_556 . ?
F2 P1 F1 90.09(4) 7_556 7_556 ?
F2 P1 F2 180.0 . 7_556 ?
F3 P1 F1 90.62(4) . 7_556 ?
F3 P1 F1 89.38(4) . . ?
F3 P1 F1 89.38(4) 7_556 7_556 ?
F3 P1 F1 90.62(4) 7_556 . ?
F3 P1 F2 90.37(5) 7_556 . ?
F3 P1 F2 89.63(5) . . ?
F3 P1 F2 90.37(5) . 7_556 ?
F3 P1 F2 89.63(5) 7_556 7_556 ?
F3 P1 F3 180.00(4) 7_556 . ?
H1 N1 H1 106(2) . 2_656 ?
C1 N1 H1 107.9(10) . 2_656 ?
C1 N1 H1 109.7(10) . . ?
C1 N1 H1 109.7(10) 2_656 2_656 ?
C1 N1 H1 107.9(10) 2_656 . ?
C1 N1 C1 114.86(13) . 2_656 ?
C2 N2 H2 109.8(12) . . ?
C3 N2 H2 111.0(11) . . ?
C3 N2 C2 114.69(10) . . ?
H3A N3 H3B 108.0(13) . . ?
C4 N3 H3A 107.8(9) . . ?
C4 N3 H3B 109.0(9) . . ?
C5 N3 H3A 108.6(9) . . ?
C5 N3 H3B 108.4(9) . . ?
C5 N3 C4 114.89(9) . . ?
N1 C1 H1A 109.9 . . ?
N1 C1 H1B 109.9 . . ?
N1 C1 C2 109.07(10) . . ?
H1A C1 H1B 108.3 . . ?
C2 C1 H1A 109.9 . . ?
C2 C1 H1B 109.9 . . ?
N2 C2 C1 110.25(10) . . ?
N2 C2 H2A 109.6 . . ?
N2 C2 H2B 109.6 . . ?
C1 C2 H2A 109.6 . . ?
C1 C2 H2B 109.6 . . ?
H2A C2 H2B 108.1 . . ?
N2 C3 H3C 109.7 . . ?
N2 C3 H3D 109.7 . . ?
N2 C3 C4 109.76(10) . . ?
H3C C3 H3D 108.2 . . ?
C4 C3 H3C 109.7 . . ?
C4 C3 H3D 109.7 . . ?
N3 C4 C3 111.41(10) . . ?
N3 C4 H4A 109.3 . . ?
N3 C4 H4B 109.3 . . ?
C3 C4 H4A 109.3 . . ?
C3 C4 H4B 109.3 . . ?
H4A C4 H4B 108.0 . . ?
N3 C5 C5 109.19(11) . 2_656 ?
N3 C5 H5A 109.8 . . ?
N3 C5 H5B 109.8 . . ?
C5 C5 H5A 109.8 2_656 . ?
C5 C5 H5B 109.8 2_656 . ?
H5A C5 H5B 108.3 . . ?

loop_
_geom_bond_atom_site_label_1
_geom_bond_atom_site_label_2
_geom_bond_distance
_geom_bond_site_symmetry_2
_geom_bond_publ_flag
P1 F1 1.6027(7) . ?
P1 F1 1.6027(7) 7_556 ?
P1 F2 1.5940(7) . ?
P1 F2 1.5940(7) 7_556 ?
P1 F3 1.5934(8) . ?
P1 F3 1.5934(8) 7_556 ?
N1 H1 0.884(15) . ?
N1 H1 0.884(15) 2_656 ?
N1 C1 1.4933(14) . ?
N1 C1 1.4933(14) 2_656 ?
N2 H2 0.832(17) . ?
N2 C2 1.4623(17) . ?
N2 C3 1.4525(16) . ?
N3 H3A 0.887(16) . ?
N3 H3B 0.944(16) . ?
N3 C4 1.4971(15) . ?
N3 C5 1.4885(14) . ?
C1 H1A 0.9900 . ?
C1 H1B 0.9900 . ?
C1 C2 1.5199(18) . ?
C2 H2A 0.9900 . ?
C2 H2B 0.9900 . ?
C3 H3C 0.9900 . ?
C3 H3D 0.9900 . ?
C3 C4 1.5172(18) . ?
C4 H4A 0.9900 . ?
C4 H4B 0.9900 . ?
C5 C5 1.525(2) 2_656 ?
C5 H5A 0.9900 . ?
C5 H5B 0.9900 . ?

loop_
_geom_torsion_atom_site_label_1
_geom_torsion_atom_site_label_2
_geom_torsion_atom_site_label_3
_geom_torsion_atom_site_label_4
_geom_torsion
_geom_torsion_site_symmetry_1
_geom_torsion_site_symmetry_2
_geom_torsion_site_symmetry_3
_geom_torsion_site_symmetry_4
_geom_torsion_publ_flag
N1 C1 C2 N2 -49.68(13) . . . . ?
N2 C3 C4 N3 46.02(13) . . . . ?
C1 N1 C1 C2 -170.59(12) 2_656 . . . ?
C2 N2 C3 C4 -169.38(10) . . . . ?
C3 N2 C2 C1 164.62(10) . . . . ?
C4 N3 C5 C5 -171.76(7) . . . 2_656 ?
C5 N3 C4 C3 61.04(13) . . . . ?
